data_4003523
loop_
_publ_author_name
'Ghosh, Dipankar'
'Farahani, Abbas D.'
'Martin, Adam D.'
'Thordarson, Pall'
'Damodaran, Krishna K.'

_publ_section_title
;
 Unraveling the Self-Assembly Modes in Multicomponent Supramolecular Gels
 Using Single-Crystal X-ray Diffraction
;
_journal_issue 8
_journal_name_full 'Chemistry of Materials'
_journal_page_first 3517
_journal_page_last 3527
_journal_paper_doi 10.1021/acs.chemmater.0c00475
_journal_volume 32
_journal_year 2020
_chemical_absolute_configuration syn
_chemical_formula_sum 'C20 H28 N2 O6'
_chemical_formula_weight 392.44
_space_group_crystal_system monoclinic
_space_group_IT_number 4
_space_group_name_Hall 'P 2yb'
_space_group_name_H-M_alt 'P 1 21 1'
_atom_sites_solution_hydrogens geom
_atom_sites_solution_primary direct
_audit_creation_method SHELXL-2014/7
_cell_angle_alpha 90
_cell_angle_beta 96.721(2)
_cell_angle_gamma 90
_cell_formula_units_Z 6
_cell_length_a 9.9327(5)
_cell_length_b 9.8290(5)
_cell_length_c 33.1100(18)
_cell_measurement_reflns_used 9021
_cell_measurement_temperature 150(2)
_cell_measurement_theta_max 72.11
_cell_measurement_theta_min 4.53
_cell_volume 3210.3(3)
_computing_cell_refinement 'SAINT V8.35A (?, 2016)'
_computing_data_collection 'SAINT V8.35A (?, 2016)'
_computing_data_reduction 'SAINT V8.35A (?, 2016)'
_computing_molecular_graphics 'MERCURY CSD 4.2.0'
_computing_publication_material 'MERCURY CSD 4.2.0'
_computing_structure_refinement 'SHELXL-2014/7 (Sheldrick, 2014)'
_computing_structure_solution 'SAINT V8.35A (?, 2016)'
_diffrn_ambient_temperature 150(2)
_diffrn_measured_fraction_theta_full 0.998
_diffrn_measured_fraction_theta_max 0.996
_diffrn_measurement_device_type 'Bruker APEX-II CCD'
_diffrn_measurement_method '\f and \w scans'
_diffrn_radiation_type CuK\a
_diffrn_radiation_wavelength 1.54178
_diffrn_reflns_av_R_equivalents 0.0287
_diffrn_reflns_av_unetI/netI 0.0208
_diffrn_reflns_Laue_measured_fraction_full 0.998
_diffrn_reflns_Laue_measured_fraction_max 0.996
_diffrn_reflns_limit_h_max 11
_diffrn_reflns_limit_h_min -12
_diffrn_reflns_limit_k_max 11
_diffrn_reflns_limit_k_min -12
_diffrn_reflns_limit_l_max 40
_diffrn_reflns_limit_l_min -40
_diffrn_reflns_number 66905
_diffrn_reflns_point_group_measured_fraction_full 0.984
_diffrn_reflns_point_group_measured_fraction_max 0.978
_diffrn_reflns_theta_full 67.679
_diffrn_reflns_theta_max 72.154
_diffrn_reflns_theta_min 2.687
_exptl_absorpt_coefficient_mu 0.745
_exptl_absorpt_correction_T_max 0.7536
_exptl_absorpt_correction_T_min 0.6595
_exptl_absorpt_correction_type multi-scan
_exptl_absorpt_process_details
;
SADABS-2016/2 (Bruker,2016/2) was used for absorption correction.
wR2(int) was 0.1116 before and 0.0516 after correction.
The Ratio of minimum to maximum transmission is 0.8751.
The \l/2 correction factor is Not present.
;
_exptl_crystal_colour colourless
_exptl_crystal_density_diffrn 1.218
_exptl_crystal_description block
_exptl_crystal_F_000 1260
_exptl_crystal_size_max 0.550
_exptl_crystal_size_mid 0.180
_exptl_crystal_size_min 0.120
_refine_diff_density_max 0.302
_refine_diff_density_min -0.224
_refine_diff_density_rms 0.041
_refine_ls_abs_structure_details
;
 Flack x determined using 5337 quotients [(I+)-(I-)]/[(I+)+(I-)]
 (Parsons, Flack and Wagner, Acta Cryst. B69 (2013) 249-259).
;
_refine_ls_abs_structure_Flack 0.05(3)
_refine_ls_extinction_method none
_refine_ls_goodness_of_fit_ref 1.037
_refine_ls_hydrogen_treatment constr
_refine_ls_matrix_type full
_refine_ls_number_parameters 798
_refine_ls_number_reflns 12386
_refine_ls_number_restraints 1
_refine_ls_restrained_S_all 1.037
_refine_ls_R_factor_all 0.0376
_refine_ls_R_factor_gt 0.0366
_refine_ls_shift/su_max 0.002
_refine_ls_shift/su_mean 0.000
_refine_ls_structure_factor_coef Fsqd
_refine_ls_weighting_details 'w=1/[\s^2^(Fo^2^)+(0.0475P)^2^+0.8899P] where P=(Fo^2^+2Fc^2^)/3'
_refine_ls_weighting_scheme calc
_refine_ls_wR_factor_gt 0.0915
_refine_ls_wR_factor_ref 0.0924
_reflns_Friedel_coverage 0.850
_reflns_Friedel_fraction_full 0.968
_reflns_Friedel_fraction_max 0.958
_reflns_number_gt 12045
_reflns_number_total 12386
_reflns_threshold_expression 'I > 2\s(I)'
_cod_data_source_file cm0c00475_si_003.cif
_cod_data_source_block cu_DG02176_7_0m_a_SS
_cod_depositor_comments
;Adding full bibliography for 4003523--4003526.cif.

 Adding full bibliography for 4003523--4003526.cif.
;
_cod_original_sg_symbol_H-M 'P 21'
_cod_database_code 4003523
_shelx_shelxl_version_number 2014/7
_shelx_space_group_comment
;
The symmetry employed for this shelxl refinement is uniquely defined
by the following loop, which should always be used as a source of
symmetry information in preference to the above space-group names.
They are only intended as comments.
;
_shelx_estimated_absorpt_t_min 0.685
_shelx_estimated_absorpt_t_max 0.916

loop_
_space_group_symop_operation_xyz
'x, y, z'
'-x, y+1/2, -z'

loop_
_atom_site_label
_atom_site_type_symbol
_atom_site_fract_x
_atom_site_fract_y
_atom_site_fract_z
_atom_site_U_iso_or_equiv
_atom_site_adp_type
_atom_site_occupancy
_atom_site_site_symmetry_order
_atom_site_calc_flag
_atom_site_refinement_flags_posn
_atom_site_refinement_flags_adp
_atom_site_refinement_flags_occupancy
_atom_site_disorder_assembly
_atom_site_disorder_group
C1 C -0.1516(3) 0.9263(4) 0.12980(9) 0.0533(7) Uani 1 1 d . . . . .
H1A H -0.2288 0.9472 0.1096 0.080 Uiso 1 1 calc R U . . .
H1B H -0.1388 1.0003 0.1497 0.080 Uiso 1 1 calc R U . . .
H1C H -0.1690 0.8412 0.1437 0.080 Uiso 1 1 calc R U . . .
O2 O -0.03063(18) 0.9117(2) 0.10977(5) 0.0406(4) Uani 1 1 d . . . . .
C3 C -0.0079(2) 1.0108(2) 0.08383(7) 0.0296(5) Uani 1 1 d . . . . .
O4 O -0.08308(18) 1.1058(2) 0.07619(6) 0.0428(4) Uani 1 1 d . . . . .
C7 C 0.2244(3) 0.8562(3) 0.00994(9) 0.0470(7) Uani 1 1 d . . . . .
H7A H 0.2042 0.7958 -0.0135 0.070 Uiso 1 1 calc R U . . .
H7B H 0.2901 0.8122 0.0302 0.070 Uiso 1 1 calc R U . . .
H7C H 0.2624 0.9417 0.0011 0.070 Uiso 1 1 calc R U . . .
C6 C 0.0948(2) 0.8854(3) 0.02860(7) 0.0345(5) Uani 1 1 d . . . . .
H6 H 0.0598 0.7981 0.0389 0.041 Uiso 1 1 calc R U . . .
C5 C 0.1214(2) 0.9859(2) 0.06445(6) 0.0262(4) Uani 1 1 d . . . . .
H5 H 0.1502 1.0745 0.0534 0.031 Uiso 1 1 calc R U . . .
C8 C -0.0121(3) 0.9443(4) -0.00344(10) 0.0615(9) Uani 1 1 d . . . . .
H8A H 0.0234 1.0268 -0.0150 0.092 Uiso 1 1 calc R U . . .
H8B H -0.0937 0.9668 0.0092 0.092 Uiso 1 1 calc R U . . .
H8C H -0.0346 0.8772 -0.0251 0.092 Uiso 1 1 calc R U . . .
N9 N 0.23038(17) 0.93857(19) 0.09472(5) 0.0249(4) Uani 1 1 d . . . . .
H9 H 0.2572 0.8532 0.0951 0.030 Uiso 1 1 calc R U . . .
C10 C 0.2887(2) 1.0284(2) 0.12202(7) 0.0241(4) Uani 1 1 d . . . . .
C12 C 0.4070(2) 0.9825(2) 0.15153(6) 0.0222(4) Uani 1 1 d . . . . .
O11 O 0.25059(16) 1.14775(16) 0.12228(5) 0.0303(3) Uani 1 1 d . . . . .
C13 C 0.4621(2) 1.0786(2) 0.17962(6) 0.0245(4) Uani 1 1 d . . . . .
H13 H 0.4187 1.1642 0.1812 0.029 Uiso 1 1 calc R U . . .
C15 C 0.6441(2) 0.9261(2) 0.20345(6) 0.0218(4) Uani 1 1 d . . . . .
C14 C 0.5796(2) 1.0513(2) 0.20529(6) 0.0236(4) Uani 1 1 d . . . . .
H14 H 0.6162 1.1182 0.2242 0.028 Uiso 1 1 calc R U . . .
C16 C 0.5840(2) 0.8265(2) 0.17703(7) 0.0252(4) Uani 1 1 d . . . . .
H16 H 0.6235 0.7385 0.1769 0.030 Uiso 1 1 calc R U . . .
C17 C 0.4676(2) 0.8547(2) 0.15106(7) 0.0253(4) Uani 1 1 d . . . . .
H17 H 0.4290 0.7867 0.1329 0.030 Uiso 1 1 calc R U . . .
O19 O 0.81177(15) 0.77473(15) 0.23511(5) 0.0276(3) Uani 1 1 d . . . . .
C18 C 0.7755(2) 0.8934(2) 0.22888(6) 0.0225(4) Uani 1 1 d . . . . .
N20 N 0.85242(18) 0.99900(19) 0.24370(6) 0.0255(4) Uani 1 1 d . . . . .
H20 H 0.8292 1.0820 0.2357 0.031 Uiso 1 1 calc R U . . .
C21 C 0.9725(2) 0.9794(2) 0.27250(7) 0.0283(4) Uani 1 1 d . . . . .
H21 H 0.9711 0.8838 0.2828 0.034 Uiso 1 1 calc R U . . .
C22 C 0.9651(3) 1.0741(3) 0.30848(7) 0.0343(5) Uani 1 1 d . . . . .
C24 C 1.0810(5) 1.1331(4) 0.37251(9) 0.0732(11) Uani 1 1 d . . . . .
H24A H 1.0447 1.2235 0.3650 0.110 Uiso 1 1 calc R U . . .
H24B H 1.1770 1.1410 0.3832 0.110 Uiso 1 1 calc R U . . .
H24C H 1.0306 1.0938 0.3934 0.110 Uiso 1 1 calc R U . . .
O23 O 1.0675(2) 1.0468(2) 0.33727(6) 0.0499(5) Uani 1 1 d . . . . .
O25 O 0.8830(2) 1.1619(2) 0.31084(6) 0.0517(5) Uani 1 1 d . . . . .
C26 C 1.1092(2) 1.0014(3) 0.25495(8) 0.0355(5) Uani 1 1 d . . . . .
H26 H 1.1832 0.9884 0.2778 0.043 Uiso 1 1 calc R U . . .
C27 C 1.1231(3) 1.1447(3) 0.23874(11) 0.0511(7) Uani 1 1 d . . . . .
H27A H 1.2159 1.1586 0.2323 0.077 Uiso 1 1 calc R U . . .
H27B H 1.1030 1.2107 0.2594 0.077 Uiso 1 1 calc R U . . .
H27C H 1.0593 1.1571 0.2141 0.077 Uiso 1 1 calc R U . . .
C28 C 1.1286(3) 0.8947(4) 0.22310(10) 0.0502(7) Uani 1 1 d . . . . .
H28A H 1.0583 0.9053 0.2000 0.075 Uiso 1 1 calc R U . . .
H28B H 1.1220 0.8038 0.2349 0.075 Uiso 1 1 calc R U . . .
H28C H 1.2181 0.9060 0.2138 0.075 Uiso 1 1 calc R U . . .
C29 C 1.4018(4) 0.2927(5) -0.04181(9) 0.0696(11) Uani 1 1 d . . . . .
H29A H 1.3059 0.2878 -0.0528 0.104 Uiso 1 1 calc R U . . .
H29B H 1.4342 0.2017 -0.0333 0.104 Uiso 1 1 calc R U . . .
H29C H 1.4548 0.3271 -0.0628 0.104 Uiso 1 1 calc R U . . .
O30 O 1.41756(19) 0.3833(2) -0.00713(5) 0.0466(5) Uani 1 1 d . . . . .
C31 C 1.3564(2) 0.3416(3) 0.02453(7) 0.0338(5) Uani 1 1 d . . . . .
O32 O 1.2885(2) 0.2413(2) 0.02418(6) 0.0524(5) Uani 1 1 d . . . . .
C33 C 1.3911(2) 0.4366(2) 0.06048(6) 0.0266(4) Uani 1 1 d . . . . .
H33 H 1.3847 0.5322 0.0501 0.032 Uiso 1 1 calc R U . . .
C34 C 1.5393(2) 0.4109(3) 0.07903(7) 0.0327(5) Uani 1 1 d . . . . .
H34 H 1.5987 0.4363 0.0578 0.039 Uiso 1 1 calc R U . . .
C35 C 1.5772(3) 0.5041(4) 0.11524(9) 0.0475(7) Uani 1 1 d . . . . .
H35A H 1.6751 0.4993 0.1233 0.071 Uiso 1 1 calc R U . . .
H35B H 1.5291 0.4751 0.1380 0.071 Uiso 1 1 calc R U . . .
H35C H 1.5517 0.5978 0.1077 0.071 Uiso 1 1 calc R U . . .
C36 C 1.5676(3) 0.2624(3) 0.08954(11) 0.0533(7) Uani 1 1 d . . . . .
H36A H 1.5458 0.2065 0.0651 0.080 Uiso 1 1 calc R U . . .
H36B H 1.5115 0.2338 0.1105 0.080 Uiso 1 1 calc R U . . .
H36C H 1.6636 0.2512 0.0998 0.080 Uiso 1 1 calc R U . . .
N37 N 1.29003(17) 0.41936(19) 0.08856(5) 0.0239(4) Uani 1 1 d . . . . .
H37 H 1.2711 0.3371 0.0968 0.029 Uiso 1 1 calc R U . . .
C38 C 1.2251(2) 0.5273(2) 0.10215(6) 0.0220(4) Uani 1 1 d . . . . .
O39 O 1.25750(16) 0.64532(16) 0.09523(5) 0.0292(3) Uani 1 1 d . . . . .
C40 C 1.1127(2) 0.4971(2) 0.12742(6) 0.0215(4) Uani 1 1 d . . . . .
C41 C 1.0415(2) 0.3756(2) 0.12415(6) 0.0235(4) Uani 1 1 d . . . . .
H41 H 1.0581 0.3115 0.1038 0.028 Uiso 1 1 calc R U . . .
C42 C 0.9462(2) 0.3471(2) 0.15041(7) 0.0256(4) Uani 1 1 d . . . . .
H42 H 0.8980 0.2635 0.1479 0.031 Uiso 1 1 calc R U . . .
C43 C 0.9204(2) 0.4395(2) 0.18039(6) 0.0231(4) Uani 1 1 d . . . . .
C44 C 0.9860(2) 0.5650(2) 0.18219(7) 0.0261(4) Uani 1 1 d . . . . .
H44 H 0.9661 0.6308 0.2016 0.031 Uiso 1 1 calc R U . . .
C45 C 1.0805(2) 0.5942(2) 0.15557(7) 0.0261(4) Uani 1 1 d . . . . .
H45 H 1.1234 0.6807 0.1565 0.031 Uiso 1 1 calc R U . . .
C46 C 0.8276(2) 0.3932(2) 0.21062(7) 0.0243(4) Uani 1 1 d . . . . .
O47 O 0.79482(17) 0.27270(16) 0.21175(5) 0.0323(4) Uani 1 1 d . . . . .
N48 N 0.78554(19) 0.4854(2) 0.23620(6) 0.0277(4) Uani 1 1 d . . . . .
H48 H 0.8071 0.5716 0.2338 0.033 Uiso 1 1 calc R U . . .
C49 C 0.7041(2) 0.4435(2) 0.26801(7) 0.0267(4) Uani 1 1 d . . . . .
H49 H 0.7398 0.3543 0.2791 0.032 Uiso 1 1 calc R U . . .
C50 C 0.5565(2) 0.4240(3) 0.25119(7) 0.0313(5) Uani 1 1 d . . . . .
O51 O 0.50975(18) 0.5309(2) 0.22930(6) 0.0479(5) Uani 1 1 d . . . . .
C52 C 0.3687(3) 0.5255(5) 0.21256(10) 0.0620(9) Uani 1 1 d . . . . .
H52A H 0.3461 0.6064 0.1958 0.093 Uiso 1 1 calc R U . . .
H52B H 0.3116 0.5225 0.2348 0.093 Uiso 1 1 calc R U . . .
H52C H 0.3527 0.4437 0.1957 0.093 Uiso 1 1 calc R U . . .
O53 O 0.4890(2) 0.3264(2) 0.25710(7) 0.0495(5) Uani 1 1 d . . . . .
C54 C 0.7187(2) 0.5483(2) 0.30298(7) 0.0294(5) Uani 1 1 d . . . . .
H54 H 0.6916 0.6396 0.2914 0.035 Uiso 1 1 calc R U . . .
C55 C 0.6251(3) 0.5124(3) 0.33497(9) 0.0479(7) Uani 1 1 d . . . . .
H55A H 0.5308 0.5128 0.3224 0.072 Uiso 1 1 calc R U . . .
H55B H 0.6364 0.5797 0.3570 0.072 Uiso 1 1 calc R U . . .
H55C H 0.6483 0.4218 0.3460 0.072 Uiso 1 1 calc R U . . .
C56 C 0.8647(3) 0.5566(3) 0.32217(9) 0.0463(6) Uani 1 1 d . . . . .
H56A H 0.9233 0.5786 0.3012 0.069 Uiso 1 1 calc R U . . .
H56B H 0.8920 0.4689 0.3346 0.069 Uiso 1 1 calc R U . . .
H56C H 0.8732 0.6277 0.3431 0.069 Uiso 1 1 calc R U . . .
C57 C 0.5398(4) 0.9726(6) 0.30042(10) 0.0880(16) Uani 1 1 d . . . . .
H57A H 0.5446 0.8818 0.2885 0.132 Uiso 1 1 calc R U . . .
H57B H 0.6151 1.0282 0.2931 0.132 Uiso 1 1 calc R U . . .
H57C H 0.4536 1.0156 0.2900 0.132 Uiso 1 1 calc R U . . .
O58 O 0.5486(2) 0.9610(3) 0.34445(7) 0.0707(8) Uani 1 1 d . . . . .
C59 C 0.6663(3) 0.9139(3) 0.36235(7) 0.0378(5) Uani 1 1 d . . . . .
O60 O 0.7564(2) 0.8735(2) 0.34476(6) 0.0467(5) Uani 1 1 d . . . . .
C61 C 0.6724(3) 0.9243(3) 0.40832(8) 0.0433(6) Uani 1 1 d . . . . .
H61 H 0.5787 0.9409 0.4155 0.052 Uiso 1 1 calc R U . . .
C62 C 0.7625(5) 1.0441(4) 0.42380(9) 0.0719(12) Uani 1 1 d . . . . .
H62 H 0.8575 1.0249 0.4183 0.086 Uiso 1 1 calc R U . . .
C63 C 0.7141(7) 1.1764(4) 0.40163(12) 0.0970(18) Uani 1 1 d . . . . .
H63A H 0.7264 1.1689 0.3728 0.145 Uiso 1 1 calc R U . . .
H63B H 0.7672 1.2533 0.4137 0.145 Uiso 1 1 calc R U . . .
H63C H 0.6179 1.1910 0.4043 0.145 Uiso 1 1 calc R U . . .
C64 C 0.7613(9) 1.0616(6) 0.46979(12) 0.130(3) Uani 1 1 d . . . . .
H64A H 0.6704 1.0887 0.4754 0.196 Uiso 1 1 calc R U . . .
H64B H 0.8267 1.1321 0.4798 0.196 Uiso 1 1 calc R U . . .
H64C H 0.7861 0.9754 0.4835 0.196 Uiso 1 1 calc R U . . .
N65 N 0.7230(2) 0.7984(2) 0.42766(6) 0.0413(5) Uani 1 1 d . . . . .
H65 H 0.8094 0.7776 0.4283 0.050 Uiso 1 1 calc R U . . .
C66 C 0.6402(3) 0.7143(3) 0.44441(8) 0.0402(6) Uani 1 1 d . . . . .
O67 O 0.5168(2) 0.7319(2) 0.44017(9) 0.0684(8) Uani 1 1 d . . . . .
C68 C 0.7022(3) 0.6009(3) 0.47071(8) 0.0415(6) Uani 1 1 d . . . . .
C71 C 0.8014(3) 0.3992(3) 0.52554(7) 0.0356(5) Uani 1 1 d . . . . .
C69 C 0.6205(5) 0.5562(5) 0.50349(18) 0.0666(17) Uani 0.683(5) 1 d . . P A 1
H69 H 0.5345 0.5959 0.5056 0.080 Uiso 0.683(5) 1 calc R U P A 1
C70 C 0.6708(5) 0.4572(5) 0.53046(16) 0.0619(15) Uani 0.683(5) 1 d . . P A 1
H70 H 0.6211 0.4279 0.5517 0.074 Uiso 0.683(5) 1 calc R U P A 1
C72 C 0.8678(3) 0.4396(4) 0.49560(12) 0.0353(9) Uani 0.683(5) 1 d . . P A 1
H72 H 0.9525 0.3988 0.4923 0.042 Uiso 0.683(5) 1 calc R U P A 1
C73 C 0.8170(3) 0.5409(4) 0.46859(11) 0.0322(8) Uani 0.683(5) 1 d . . P A 1
H73 H 0.8692 0.5671 0.4476 0.039 Uiso 0.683(5) 1 calc R U P A 1
C69A C 0.6385(7) 0.4943(8) 0.4731(2) 0.0284(17) Uiso 0.317(5) 1 d . . P A 2
H69A H 0.5569 0.4808 0.4555 0.034 Uiso 0.317(5) 1 calc R U P A 2
C70A C 0.6834(7) 0.3926(8) 0.5010(2) 0.0292(17) Uiso 0.317(5) 1 d . . P A 2
H70A H 0.6277 0.3148 0.5028 0.035 Uiso 0.317(5) 1 calc R U P A 2
C72A C 0.8947(7) 0.5097(7) 0.5156(2) 0.0245(16) Uiso 0.317(5) 1 d . . P A 2
H72A H 0.9855 0.5109 0.5283 0.029 Uiso 0.317(5) 1 calc R U P A 2
C73A C 0.8506(7) 0.6107(8) 0.4879(2) 0.0266(16) Uiso 0.317(5) 1 d . . P A 2
H73A H 0.9086 0.6807 0.4803 0.032 Uiso 0.317(5) 1 calc R U P A 2
C74 C 0.8595(3) 0.2923(3) 0.55512(7) 0.0333(5) Uani 1 1 d . . . . .
O75 O 0.98258(18) 0.2792(2) 0.56278(6) 0.0451(4) Uani 1 1 d . . . . .
N76 N 0.7698(2) 0.2153(2) 0.57203(6) 0.0366(5) Uani 1 1 d . . . . .
H76 H 0.6828 0.2315 0.5656 0.044 Uiso 1 1 calc R U . . .
C77 C 0.8110(3) 0.1054(3) 0.60072(7) 0.0349(5) Uani 1 1 d . . . . .
H77 H 0.9085 0.1190 0.6113 0.042 Uiso 1 1 calc R U . . .
C78 C 0.7976(3) -0.0293(3) 0.57738(7) 0.0363(5) Uani 1 1 d . . . . .
O79 O 0.6758(2) -0.0626(3) 0.56592(8) 0.0708(7) Uani 1 1 d . . . . .
C80 C 0.6392(7) -0.1788(6) 0.54675(17) 0.074(2) Uani 0.676(8) 1 d . . P B 1
H80A H 0.6934 -0.1921 0.5242 0.111 Uiso 0.676(8) 1 calc R U P B 1
H80B H 0.5429 -0.1746 0.5362 0.111 Uiso 0.676(8) 1 calc R U P B 1
H80C H 0.6545 -0.2549 0.5658 0.111 Uiso 0.676(8) 1 calc R U P B 1
C80A C 0.9199(8) -0.1935(9) 0.5432(2) 0.039(2) Uiso 0.324(8) 1 d . . P B 2
H80D H 0.8909 -0.1618 0.5155 0.058 Uiso 0.324(8) 1 calc R U P B 2
H80E H 0.8655 -0.2725 0.5492 0.058 Uiso 0.324(8) 1 calc R U P B 2
H80F H 1.0158 -0.2192 0.5456 0.058 Uiso 0.324(8) 1 calc R U P B 2
O81 O 0.9021(2) -0.0898(2) 0.57061(7) 0.0567(6) Uani 1 1 d . . . . .
C82 C 0.7276(3) 0.1071(4) 0.63682(8) 0.0517(8) Uani 1 1 d . . . . .
H82 H 0.6293 0.1054 0.6260 0.062 Uiso 1 1 calc R U . . .
C83 C 0.7556(6) 0.2370(5) 0.66139(12) 0.0895(15) Uani 1 1 d . . . . .
H83A H 0.7440 0.3159 0.6432 0.134 Uiso 1 1 calc R U . . .
H83B H 0.8488 0.2352 0.6750 0.134 Uiso 1 1 calc R U . . .
H83C H 0.6922 0.2437 0.6818 0.134 Uiso 1 1 calc R U . . .
C84 C 0.7585(3) -0.0187(4) 0.66332(9) 0.0565(9) Uani 1 1 d . . . . .
H84A H 0.7313 -0.1005 0.6475 0.085 Uiso 1 1 calc R U . . .
H84B H 0.7082 -0.0137 0.6870 0.085 Uiso 1 1 calc R U . . .
H84C H 0.8560 -0.0225 0.6724 0.085 Uiso 1 1 calc R U . . .

loop_
_atom_site_aniso_label
_atom_site_aniso_U_11
_atom_site_aniso_U_22
_atom_site_aniso_U_33
_atom_site_aniso_U_23
_atom_site_aniso_U_13
_atom_site_aniso_U_12
C1 0.0387(14) 0.075(2) 0.0502(16) 0.0007(16) 0.0208(12) -0.0015(14)
O2 0.0361(9) 0.0439(11) 0.0447(9) 0.0066(8) 0.0168(7) 0.0037(8)
C3 0.0279(10) 0.0299(13) 0.0301(11) -0.0054(9) -0.0007(8) -0.0016(9)
O4 0.0367(9) 0.0387(11) 0.0520(11) -0.0041(8) 0.0010(8) 0.0106(8)
C7 0.0466(15) 0.0569(19) 0.0395(14) -0.0088(13) 0.0140(11) 0.0009(13)
C6 0.0368(12) 0.0375(14) 0.0301(11) -0.0056(10) 0.0074(9) -0.0058(10)
C5 0.0257(10) 0.0237(11) 0.0290(10) 0.0015(9) 0.0022(8) -0.0022(8)
C8 0.0519(16) 0.088(3) 0.0409(15) -0.0161(16) -0.0101(12) 0.0104(17)
N9 0.0265(8) 0.0170(9) 0.0309(9) 0.0009(7) 0.0023(7) 0.0009(7)
C10 0.0257(9) 0.0192(11) 0.0287(10) 0.0023(8) 0.0089(8) -0.0013(8)
C12 0.0236(9) 0.0184(10) 0.0259(9) 0.0011(8) 0.0079(7) -0.0024(8)
O11 0.0353(8) 0.0181(8) 0.0366(8) -0.0004(6) 0.0004(6) 0.0027(6)
C13 0.0278(10) 0.0159(10) 0.0308(10) -0.0006(8) 0.0073(8) 0.0006(8)
C15 0.0242(9) 0.0173(10) 0.0251(9) 0.0001(8) 0.0079(7) -0.0020(8)
C14 0.0282(10) 0.0167(10) 0.0267(10) -0.0022(8) 0.0059(8) -0.0013(8)
C16 0.0285(10) 0.0146(10) 0.0330(11) -0.0029(8) 0.0057(8) 0.0004(8)
C17 0.0287(10) 0.0182(11) 0.0294(10) -0.0026(8) 0.0046(8) -0.0026(8)
O19 0.0297(7) 0.0164(8) 0.0361(8) -0.0003(6) 0.0020(6) 0.0011(6)
C18 0.0253(9) 0.0195(11) 0.0243(9) -0.0004(8) 0.0089(8) -0.0010(8)
N20 0.0261(8) 0.0166(9) 0.0336(9) -0.0005(7) 0.0020(7) -0.0001(7)
C21 0.0277(10) 0.0243(11) 0.0330(11) -0.0007(9) 0.0034(8) -0.0020(9)
C22 0.0443(13) 0.0285(13) 0.0302(11) 0.0002(9) 0.0052(10) -0.0079(10)
C24 0.111(3) 0.075(3) 0.0304(15) -0.0091(15) -0.0045(17) -0.019(2)
O23 0.0554(11) 0.0522(13) 0.0384(10) -0.0053(9) -0.0100(8) -0.0083(10)
O25 0.0783(15) 0.0404(12) 0.0365(10) -0.0066(8) 0.0071(9) 0.0153(10)
C26 0.0257(10) 0.0388(14) 0.0424(13) -0.0013(11) 0.0056(9) -0.0023(9)
C27 0.0395(14) 0.0497(18) 0.0668(19) 0.0116(15) 0.0171(13) -0.0080(13)
C28 0.0382(14) 0.0577(19) 0.0565(17) -0.0133(14) 0.0126(12) 0.0012(13)
C29 0.065(2) 0.111(3) 0.0352(15) -0.0232(18) 0.0146(14) 0.000(2)
O30 0.0464(10) 0.0660(14) 0.0298(8) -0.0020(8) 0.0150(7) 0.0012(9)
C31 0.0342(12) 0.0359(14) 0.0330(12) -0.0017(10) 0.0113(9) 0.0059(10)
O32 0.0681(13) 0.0433(12) 0.0481(11) -0.0164(9) 0.0170(10) -0.0175(10)
C33 0.0277(10) 0.0243(11) 0.0297(10) 0.0007(9) 0.0111(8) 0.0022(8)
C34 0.0266(10) 0.0353(14) 0.0381(12) -0.0005(10) 0.0111(9) 0.0022(9)
C35 0.0340(12) 0.062(2) 0.0461(15) -0.0100(14) 0.0011(11) 0.0047(12)
C36 0.0390(14) 0.0433(18) 0.078(2) 0.0119(15) 0.0071(13) 0.0098(12)
N37 0.0258(8) 0.0192(9) 0.0284(8) 0.0018(7) 0.0102(7) 0.0004(7)
C38 0.0232(9) 0.0201(11) 0.0231(9) -0.0006(8) 0.0037(7) 0.0006(8)
O39 0.0336(8) 0.0178(8) 0.0386(8) -0.0006(6) 0.0136(6) -0.0011(6)
C40 0.0213(9) 0.0196(10) 0.0239(9) 0.0002(8) 0.0038(7) 0.0018(7)
C41 0.0252(9) 0.0178(10) 0.0280(10) -0.0030(8) 0.0058(8) 0.0017(8)
C42 0.0255(10) 0.0165(10) 0.0357(11) -0.0023(8) 0.0072(8) -0.0021(8)
C43 0.0212(9) 0.0187(10) 0.0301(10) 0.0002(8) 0.0064(8) 0.0018(8)
C44 0.0291(10) 0.0190(11) 0.0319(11) -0.0051(8) 0.0107(8) -0.0010(8)
C45 0.0287(10) 0.0168(10) 0.0344(11) -0.0025(8) 0.0099(8) -0.0031(8)
C46 0.0222(9) 0.0187(11) 0.0329(11) 0.0024(8) 0.0069(8) 0.0015(8)
O47 0.0385(9) 0.0179(8) 0.0432(9) 0.0005(7) 0.0164(7) -0.0027(6)
N48 0.0317(9) 0.0173(9) 0.0371(10) 0.0025(7) 0.0167(8) -0.0004(7)
C49 0.0285(10) 0.0212(11) 0.0330(11) 0.0022(9) 0.0142(9) 0.0001(8)
C50 0.0338(11) 0.0313(13) 0.0309(11) -0.0057(10) 0.0135(9) -0.0042(10)
O51 0.0322(9) 0.0569(13) 0.0529(11) 0.0173(9) -0.0016(8) -0.0063(8)
C52 0.0333(14) 0.095(3) 0.0557(18) 0.0136(18) -0.0038(12) -0.0052(16)
O53 0.0412(10) 0.0386(11) 0.0717(13) -0.0054(9) 0.0191(9) -0.0130(8)
C54 0.0298(10) 0.0275(12) 0.0316(11) -0.0010(9) 0.0072(9) 0.0013(9)
C55 0.0524(15) 0.0557(19) 0.0394(14) -0.0085(13) 0.0214(12) -0.0082(13)
C56 0.0368(13) 0.0520(18) 0.0483(15) -0.0013(13) -0.0024(11) 0.0016(12)
C57 0.063(2) 0.157(5) 0.0414(17) 0.041(2) -0.0065(15) -0.004(3)
O58 0.0421(11) 0.125(2) 0.0454(11) 0.0418(13) 0.0077(9) 0.0169(13)
C59 0.0378(12) 0.0426(15) 0.0338(12) 0.0075(11) 0.0071(10) 0.0007(11)
O60 0.0568(11) 0.0472(12) 0.0387(9) -0.0027(8) 0.0159(8) 0.0063(9)
C61 0.0558(15) 0.0441(16) 0.0320(12) 0.0094(11) 0.0138(11) 0.0222(13)
C62 0.144(4) 0.0382(18) 0.0331(15) -0.0014(12) 0.0074(19) 0.010(2)
C63 0.197(6) 0.044(2) 0.051(2) 0.0025(17) 0.022(3) 0.030(3)
C64 0.282(9) 0.073(3) 0.0357(19) -0.0114(19) 0.018(3) 0.008(4)
N65 0.0467(12) 0.0460(14) 0.0315(10) 0.0061(9) 0.0061(9) 0.0204(10)
C66 0.0448(14) 0.0300(14) 0.0422(13) -0.0019(10) -0.0106(11) 0.0030(11)
O67 0.0386(11) 0.0380(12) 0.119(2) 0.0192(13) -0.0295(12) -0.0040(9)
C68 0.0472(15) 0.0298(14) 0.0444(14) -0.0015(11) -0.0081(11) 0.0078(11)
C71 0.0437(13) 0.0253(13) 0.0367(12) -0.0028(10) -0.0004(10) 0.0069(10)
C69 0.061(3) 0.058(3) 0.089(4) 0.039(3) 0.045(3) 0.039(2)
C70 0.077(3) 0.050(3) 0.068(3) 0.026(2) 0.046(3) 0.034(2)
C72 0.0288(16) 0.031(2) 0.046(2) -0.0003(16) 0.0077(14) 0.0063(14)
C73 0.0285(16) 0.034(2) 0.0347(18) 0.0011(15) 0.0076(13) 0.0035(14)
C74 0.0418(13) 0.0260(12) 0.0306(11) -0.0044(9) -0.0017(10) 0.0025(10)
O75 0.0368(9) 0.0422(11) 0.0533(11) 0.0098(9) -0.0069(8) 0.0002(8)
N76 0.0356(10) 0.0355(12) 0.0379(11) 0.0032(9) 0.0012(8) 0.0098(9)
C77 0.0338(12) 0.0401(15) 0.0307(11) 0.0039(10) 0.0033(9) 0.0075(10)
C78 0.0418(13) 0.0371(14) 0.0303(11) 0.0119(10) 0.0061(10) 0.0009(11)
O79 0.0591(13) 0.0859(19) 0.0615(14) 0.0143(13) -0.0174(11) -0.0300(13)
C80 0.116(5) 0.043(3) 0.056(3) 0.003(2) -0.016(3) -0.022(3)
O81 0.0671(13) 0.0492(13) 0.0547(12) -0.0021(10) 0.0102(10) 0.0229(11)
C82 0.0439(15) 0.080(2) 0.0320(13) 0.0013(14) 0.0082(11) 0.0196(15)
C83 0.125(4) 0.093(3) 0.049(2) -0.017(2) 0.007(2) 0.047(3)
C84 0.0403(14) 0.095(3) 0.0358(14) 0.0197(15) 0.0104(11) 0.0053(16)

loop_
_atom_type_symbol
_atom_type_description
_atom_type_scat_dispersion_real
_atom_type_scat_dispersion_imag
_atom_type_scat_source
C C 0.0181 0.0091 'International Tables Vol C Tables 4.2.6.8 and 6.1.1.4'
H H 0.0000 0.0000 'International Tables Vol C Tables 4.2.6.8 and 6.1.1.4'
N N 0.0311 0.0180 'International Tables Vol C Tables 4.2.6.8 and 6.1.1.4'
O O 0.0492 0.0322 'International Tables Vol C Tables 4.2.6.8 and 6.1.1.4'

loop_
_geom_angle_atom_site_label_1
_geom_angle_atom_site_label_2
_geom_angle_atom_site_label_3
_geom_angle
_geom_angle_site_symmetry_1
_geom_angle_site_symmetry_3
_geom_angle_publ_flag
O2 C1 H1A 109.5 . . ?
O2 C1 H1B 109.5 . . ?
H1A C1 H1B 109.5 . . ?
O2 C1 H1C 109.5 . . ?
H1A C1 H1C 109.5 . . ?
H1B C1 H1C 109.5 . . ?
C3 O2 C1 115.8(2) . . ?
O4 C3 O2 123.6(2) . . ?
O4 C3 C5 124.7(2) . . ?
O2 C3 C5 111.66(19) . . ?
C6 C7 H7A 109.5 . . ?
C6 C7 H7B 109.5 . . ?
H7A C7 H7B 109.5 . . ?
C6 C7 H7C 109.5 . . ?
H7A C7 H7C 109.5 . . ?
H7B C7 H7C 109.5 . . ?
C7 C6 C8 110.1(2) . . ?
C7 C6 C5 110.9(2) . . ?
C8 C6 C5 109.5(2) . . ?
C7 C6 H6 108.8 . . ?
C8 C6 H6 108.8 . . ?
C5 C6 H6 108.8 . . ?
N9 C5 C3 110.85(17) . . ?
N9 C5 C6 111.70(19) . . ?
C3 C5 C6 110.54(18) . . ?
N9 C5 H5 107.9 . . ?
C3 C5 H5 107.9 . . ?
C6 C5 H5 107.9 . . ?
C6 C8 H8A 109.5 . . ?
C6 C8 H8B 109.5 . . ?
H8A C8 H8B 109.5 . . ?
C6 C8 H8C 109.5 . . ?
H8A C8 H8C 109.5 . . ?
H8B C8 H8C 109.5 . . ?
C10 N9 C5 118.57(18) . . ?
C10 N9 H9 120.7 . . ?
C5 N9 H9 120.7 . . ?
O11 C10 N9 121.4(2) . . ?
O11 C10 C12 119.82(19) . . ?
N9 C10 C12 118.77(18) . . ?
C13 C12 C17 118.84(19) . . ?
C13 C12 C10 116.47(19) . . ?
C17 C12 C10 124.60(19) . . ?
C14 C13 C12 121.0(2) . . ?
C14 C13 H13 119.5 . . ?
C12 C13 H13 119.5 . . ?
C14 C15 C16 118.74(19) . . ?
C14 C15 C18 122.58(18) . . ?
C16 C15 C18 118.69(19) . . ?
C13 C14 C15 120.19(19) . . ?
C13 C14 H14 119.9 . . ?
C15 C14 H14 119.9 . . ?
C17 C16 C15 120.8(2) . . ?
C17 C16 H16 119.6 . . ?
C15 C16 H16 119.6 . . ?
C16 C17 C12 120.22(19) . . ?
C16 C17 H17 119.9 . . ?
C12 C17 H17 119.9 . . ?
O19 C18 N20 121.80(19) . . ?
O19 C18 C15 120.96(19) . . ?
N20 C18 C15 117.23(18) . . ?
C18 N20 C21 121.67(18) . . ?
C18 N20 H20 119.2 . . ?
C21 N20 H20 119.2 . . ?
N20 C21 C22 108.86(19) . . ?
N20 C21 C26 115.03(19) . . ?
C22 C21 C26 109.41(19) . . ?
N20 C21 H21 107.8 . . ?
C22 C21 H21 107.8 . . ?
C26 C21 H21 107.8 . . ?
O25 C22 O23 124.5(2) . . ?
O25 C22 C21 126.0(2) . . ?
O23 C22 C21 109.5(2) . . ?
O23 C24 H24A 109.5 . . ?
O23 C24 H24B 109.5 . . ?
H24A C24 H24B 109.5 . . ?
O23 C24 H24C 109.5 . . ?
H24A C24 H24C 109.5 . . ?
H24B C24 H24C 109.5 . . ?
C22 O23 C24 116.8(3) . . ?
C28 C26 C27 111.8(2) . . ?
C28 C26 C21 110.6(2) . . ?
C27 C26 C21 112.4(2) . . ?
C28 C26 H26 107.3 . . ?
C27 C26 H26 107.3 . . ?
C21 C26 H26 107.3 . . ?
C26 C27 H27A 109.5 . . ?
C26 C27 H27B 109.5 . . ?
H27A C27 H27B 109.5 . . ?
C26 C27 H27C 109.5 . . ?
H27A C27 H27C 109.5 . . ?
H27B C27 H27C 109.5 . . ?
C26 C28 H28A 109.5 . . ?
C26 C28 H28B 109.5 . . ?
H28A C28 H28B 109.5 . . ?
C26 C28 H28C 109.5 . . ?
H28A C28 H28C 109.5 . . ?
H28B C28 H28C 109.5 . . ?
O30 C29 H29A 109.5 . . ?
O30 C29 H29B 109.5 . . ?
H29A C29 H29B 109.5 . . ?
O30 C29 H29C 109.5 . . ?
H29A C29 H29C 109.5 . . ?
H29B C29 H29C 109.5 . . ?
C31 O30 C29 114.6(3) . . ?
O32 C31 O30 123.7(2) . . ?
O32 C31 C33 126.2(2) . . ?
O30 C31 C33 110.1(2) . . ?
N37 C33 C31 108.55(18) . . ?
N37 C33 C34 114.99(18) . . ?
C31 C33 C34 109.13(18) . . ?
N37 C33 H33 108.0 . . ?
C31 C33 H33 108.0 . . ?
C34 C33 H33 108.0 . . ?
C36 C34 C35 112.1(2) . . ?
C36 C34 C33 112.9(2) . . ?
C35 C34 C33 110.50(19) . . ?
C36 C34 H34 107.0 . . ?
C35 C34 H34 107.0 . . ?
C33 C34 H34 107.0 . . ?
C34 C35 H35A 109.5 . . ?
C34 C35 H35B 109.5 . . ?
H35A C35 H35B 109.5 . . ?
C34 C35 H35C 109.5 . . ?
H35A C35 H35C 109.5 . . ?
H35B C35 H35C 109.5 . . ?
C34 C36 H36A 109.5 . . ?
C34 C36 H36B 109.5 . . ?
H36A C36 H36B 109.5 . . ?
C34 C36 H36C 109.5 . . ?
H36A C36 H36C 109.5 . . ?
H36B C36 H36C 109.5 . . ?
C38 N37 C33 120.97(18) . . ?
C38 N37 H37 119.5 . . ?
C33 N37 H37 119.5 . . ?
O39 C38 N37 122.28(19) . . ?
O39 C38 C40 121.16(18) . . ?
N37 C38 C40 116.55(18) . . ?
C41 C40 C45 119.12(18) . . ?
C41 C40 C38 122.21(18) . . ?
C45 C40 C38 118.66(19) . . ?
C40 C41 C42 120.31(19) . . ?
C40 C41 H41 119.8 . . ?
C42 C41 H41 119.8 . . ?
C41 C42 C43 120.79(19) . . ?
C41 C42 H42 119.6 . . ?
C43 C42 H42 119.6 . . ?
C42 C43 C44 118.96(19) . . ?
C42 C43 C46 117.06(19) . . ?
C44 C43 C46 123.89(19) . . ?
C45 C44 C43 120.18(19) . . ?
C45 C44 H44 119.9 . . ?
C43 C44 H44 119.9 . . ?
C44 C45 C40 120.4(2) . . ?
C44 C45 H45 119.8 . . ?
C40 C45 H45 119.8 . . ?
O47 C46 N48 121.90(19) . . ?
O47 C46 C43 119.68(19) . . ?
N48 C46 C43 118.41(19) . . ?
C46 N48 C49 120.35(18) . . ?
C46 N48 H48 119.8 . . ?
C49 N48 H48 119.8 . . ?
N48 C49 C50 111.33(18) . . ?
N48 C49 C54 109.96(18) . . ?
C50 C49 C54 111.16(17) . . ?
N48 C49 H49 108.1 . . ?
C50 C49 H49 108.1 . . ?
C54 C49 H49 108.1 . . ?
O53 C50 O51 123.7(2) . . ?
O53 C50 C49 125.1(2) . . ?
O51 C50 C49 111.2(2) . . ?
C50 O51 C52 116.1(2) . . ?
O51 C52 H52A 109.5 . . ?
O51 C52 H52B 109.5 . . ?
H52A C52 H52B 109.5 . . ?
O51 C52 H52C 109.5 . . ?
H52A C52 H52C 109.5 . . ?
H52B C52 H52C 109.5 . . ?
C56 C54 C55 110.5(2) . . ?
C56 C54 C49 110.6(2) . . ?
C55 C54 C49 110.7(2) . . ?
C56 C54 H54 108.3 . . ?
C55 C54 H54 108.3 . . ?
C49 C54 H54 108.3 . . ?
C54 C55 H55A 109.5 . . ?
C54 C55 H55B 109.5 . . ?
H55A C55 H55B 109.5 . . ?
C54 C55 H55C 109.5 . . ?
H55A C55 H55C 109.5 . . ?
H55B C55 H55C 109.5 . . ?
C54 C56 H56A 109.5 . . ?
C54 C56 H56B 109.5 . . ?
H56A C56 H56B 109.5 . . ?
C54 C56 H56C 109.5 . . ?
H56A C56 H56C 109.5 . . ?
H56B C56 H56C 109.5 . . ?
O58 C57 H57A 109.5 . . ?
O58 C57 H57B 109.5 . . ?
H57A C57 H57B 109.5 . . ?
O58 C57 H57C 109.5 . . ?
H57A C57 H57C 109.5 . . ?
H57B C57 H57C 109.5 . . ?
C59 O58 C57 114.8(3) . . ?
O60 C59 O58 124.7(2) . . ?
O60 C59 C61 124.6(2) . . ?
O58 C59 C61 110.7(2) . . ?
N65 C61 C59 110.8(2) . . ?
N65 C61 C62 110.4(2) . . ?
C59 C61 C62 109.9(2) . . ?
N65 C61 H61 108.6 . . ?
C59 C61 H61 108.6 . . ?
C62 C61 H61 108.6 . . ?
C61 C62 C64 110.3(4) . . ?
C61 C62 C63 110.6(4) . . ?
C64 C62 C63 109.9(3) . . ?
C61 C62 H62 108.7 . . ?
C64 C62 H62 108.7 . . ?
C63 C62 H62 108.7 . . ?
C62 C63 H63A 109.5 . . ?
C62 C63 H63B 109.5 . . ?
H63A C63 H63B 109.5 . . ?
C62 C63 H63C 109.5 . . ?
H63A C63 H63C 109.5 . . ?
H63B C63 H63C 109.5 . . ?
C62 C64 H64A 109.5 . . ?
C62 C64 H64B 109.5 . . ?
H64A C64 H64B 109.5 . . ?
C62 C64 H64C 109.5 . . ?
H64A C64 H64C 109.5 . . ?
H64B C64 H64C 109.5 . . ?
C66 N65 C61 120.8(2) . . ?
C66 N65 H65 119.6 . . ?
C61 N65 H65 119.6 . . ?
O67 C66 N65 121.4(2) . . ?
O67 C66 C68 120.4(3) . . ?
N65 C66 C68 118.1(2) . . ?
C73 C68 C69 117.5(3) . . ?
C69A C68 C66 119.3(4) . . ?
C73 C68 C66 127.7(3) . . ?
C69 C68 C66 114.7(3) . . ?
C69A C68 C73A 120.9(5) . . ?
C66 C68 C73A 119.0(4) . . ?
C72 C71 C70 120.2(3) . . ?
C70A C71 C72A 115.0(4) . . ?
C72 C71 C74 120.9(3) . . ?
C70A C71 C74 126.8(4) . . ?
C70 C71 C74 118.9(3) . . ?
C72A C71 C74 116.8(3) . . ?
C70 C69 C68 119.5(4) . . ?
C70 C69 H69 120.2 . . ?
C68 C69 H69 120.2 . . ?
C69 C70 C71 118.0(4) . . ?
C69 C70 H70 121.0 . . ?
C71 C70 H70 121.0 . . ?
C71 C72 C73 121.6(3) . . ?
C71 C72 H72 119.2 . . ?
C73 C72 H72 119.2 . . ?
C68 C73 C72 123.1(3) . . ?
C68 C73 H73 118.4 . . ?
C72 C73 H73 118.4 . . ?
C68 C69A C70A 121.6(6) . . ?
C68 C69A H69A 119.2 . . ?
C70A C69A H69A 119.2 . . ?
C71 C70A C69A 123.5(6) . . ?
C71 C70A H70A 118.3 . . ?
C69A C70A H70A 118.3 . . ?
C73A C72A C71 120.7(6) . . ?
C73A C72A H72A 119.6 . . ?
C71 C72A H72A 119.6 . . ?
C72A C73A C68 114.8(6) . . ?
C72A C73A H73A 122.6 . . ?
C68 C73A H73A 122.6 . . ?
O75 C74 N76 123.4(2) . . ?
O75 C74 C71 120.4(2) . . ?
N76 C74 C71 116.3(2) . . ?
C74 N76 C77 122.6(2) . . ?
C74 N76 H76 118.7 . . ?
C77 N76 H76 118.7 . . ?
N76 C77 C78 108.03(19) . . ?
N76 C77 C82 111.3(2) . . ?
C78 C77 C82 112.4(2) . . ?
N76 C77 H77 108.3 . . ?
C78 C77 H77 108.3 . . ?
C82 C77 H77 108.3 . . ?
O81 C78 O79 127.7(3) . . ?
O81 C78 C77 118.8(2) . . ?
O79 C78 C77 113.4(3) . . ?
C78 O79 C80 124.0(4) . . ?
O79 C80 H80A 109.5 . . ?
O79 C80 H80B 109.5 . . ?
H80A C80 H80B 109.5 . . ?
O79 C80 H80C 109.5 . . ?
H80A C80 H80C 109.5 . . ?
H80B C80 H80C 109.5 . . ?
O81 C80A H80D 109.5 . . ?
O81 C80A H80E 109.5 . . ?
H80D C80A H80E 109.5 . . ?
O81 C80A H80F 109.5 . . ?
H80D C80A H80F 109.5 . . ?
H80E C80A H80F 109.5 . . ?
C78 O81 C80A 130.1(4) . . ?
C83 C82 C84 111.1(3) . . ?
C83 C82 C77 110.1(3) . . ?
C84 C82 C77 110.4(2) . . ?
C83 C82 H82 108.3 . . ?
C84 C82 H82 108.3 . . ?
C77 C82 H82 108.3 . . ?
C82 C83 H83A 109.5 . . ?
C82 C83 H83B 109.5 . . ?
H83A C83 H83B 109.5 . . ?
C82 C83 H83C 109.5 . . ?
H83A C83 H83C 109.5 . . ?
H83B C83 H83C 109.5 . . ?
C82 C84 H84A 109.5 . . ?
C82 C84 H84B 109.5 . . ?
H84A C84 H84B 109.5 . . ?
C82 C84 H84C 109.5 . . ?
H84A C84 H84C 109.5 . . ?
H84B C84 H84C 109.5 . . ?

loop_
_geom_bond_atom_site_label_1
_geom_bond_atom_site_label_2
_geom_bond_distance
_geom_bond_site_symmetry_2
_geom_bond_publ_flag
C1 O2 1.446(3) . ?
C1 H1A 0.9800 . ?
C1 H1B 0.9800 . ?
C1 H1C 0.9800 . ?
O2 C3 1.335(3) . ?
C3 O4 1.204(3) . ?
C3 C5 1.521(3) . ?
C7 C6 1.518(4) . ?
C7 H7A 0.9800 . ?
C7 H7B 0.9800 . ?
C7 H7C 0.9800 . ?
C6 C8 1.525(4) . ?
C6 C5 1.543(3) . ?
C6 H6 1.0000 . ?
C5 N9 1.463(3) . ?
C5 H5 1.0000 . ?
C8 H8A 0.9800 . ?
C8 H8B 0.9800 . ?
C8 H8C 0.9800 . ?
N9 C10 1.345(3) . ?
N9 H9 0.8800 . ?
C10 O11 1.234(3) . ?
C10 C12 1.506(3) . ?
C12 C13 1.393(3) . ?
C12 C17 1.393(3) . ?
C13 C14 1.387(3) . ?
C13 H13 0.9500 . ?
C15 C14 1.392(3) . ?
C15 C16 1.399(3) . ?
C15 C18 1.503(3) . ?
C14 H14 0.9500 . ?
C16 C17 1.386(3) . ?
C16 H16 0.9500 . ?
C17 H17 0.9500 . ?
O19 C18 1.231(3) . ?
C18 N20 1.347(3) . ?
N20 C21 1.450(3) . ?
N20 H20 0.8800 . ?
C21 C22 1.520(3) . ?
C21 C26 1.553(3) . ?
C21 H21 1.0000 . ?
C22 O25 1.197(3) . ?
C22 O23 1.337(3) . ?
C24 O23 1.436(4) . ?
C24 H24A 0.9800 . ?
C24 H24B 0.9800 . ?
C24 H24C 0.9800 . ?
C26 C28 1.515(4) . ?
C26 C27 1.519(4) . ?
C26 H26 1.0000 . ?
C27 H27A 0.9800 . ?
C27 H27B 0.9800 . ?
C27 H27C 0.9800 . ?
C28 H28A 0.9800 . ?
C28 H28B 0.9800 . ?
C28 H28C 0.9800 . ?
C29 O30 1.448(4) . ?
C29 H29A 0.9800 . ?
C29 H29B 0.9800 . ?
C29 H29C 0.9800 . ?
O30 C31 1.336(3) . ?
C31 O32 1.194(3) . ?
C31 C33 1.521(3) . ?
C33 N37 1.456(3) . ?
C33 C34 1.548(3) . ?
C33 H33 1.0000 . ?
C34 C36 1.519(4) . ?
C34 C35 1.521(4) . ?
C34 H34 1.0000 . ?
C35 H35A 0.9800 . ?
C35 H35B 0.9800 . ?
C35 H35C 0.9800 . ?
C36 H36A 0.9800 . ?
C36 H36B 0.9800 . ?
C36 H36C 0.9800 . ?
N37 C38 1.346(3) . ?
N37 H37 0.8800 . ?
C38 O39 1.232(3) . ?
C38 C40 1.501(3) . ?
C40 C41 1.385(3) . ?
C40 C45 1.397(3) . ?
C41 C42 1.387(3) . ?
C41 H41 0.9500 . ?
C42 C43 1.391(3) . ?
C42 H42 0.9500 . ?
C43 C44 1.393(3) . ?
C43 C46 1.508(3) . ?
C44 C45 1.391(3) . ?
C44 H44 0.9500 . ?
C45 H45 0.9500 . ?
C46 O47 1.230(3) . ?
C46 N48 1.340(3) . ?
N48 C49 1.460(3) . ?
N48 H48 0.8800 . ?
C49 C50 1.518(3) . ?
C49 C54 1.544(3) . ?
C49 H49 1.0000 . ?
C50 O53 1.200(3) . ?
C50 O51 1.329(3) . ?
O51 C52 1.446(3) . ?
C52 H52A 0.9800 . ?
C52 H52B 0.9800 . ?
C52 H52C 0.9800 . ?
C54 C56 1.516(3) . ?
C54 C55 1.530(3) . ?
C54 H54 1.0000 . ?
C55 H55A 0.9800 . ?
C55 H55B 0.9800 . ?
C55 H55C 0.9800 . ?
C56 H56A 0.9800 . ?
C56 H56B 0.9800 . ?
C56 H56C 0.9800 . ?
C57 O58 1.455(4) . ?
C57 H57A 0.9800 . ?
C57 H57B 0.9800 . ?
C57 H57C 0.9800 . ?
O58 C59 1.331(3) . ?
C59 O60 1.191(3) . ?
C59 C61 1.520(3) . ?
C61 N65 1.455(3) . ?
C61 C62 1.531(5) . ?
C61 H61 1.0000 . ?
C62 C64 1.534(5) . ?
C62 C63 1.542(5) . ?
C62 H62 1.0000 . ?
C63 H63A 0.9800 . ?
C63 H63B 0.9800 . ?
C63 H63C 0.9800 . ?
C64 H64A 0.9800 . ?
C64 H64B 0.9800 . ?
C64 H64C 0.9800 . ?
N65 C66 1.332(4) . ?
N65 H65 0.8800 . ?
C66 O67 1.229(3) . ?
C66 C68 1.502(4) . ?
C68 C69A 1.231(8) . ?
C68 C73 1.293(4) . ?
C68 C69 1.495(5) . ?
C68 C73A 1.519(7) . ?
C71 C72 1.315(5) . ?
C71 C70A 1.347(7) . ?
C71 C70 1.443(5) . ?
C71 C72A 1.489(7) . ?
C71 C74 1.505(3) . ?
C69 C70 1.374(6) . ?
C69 H69 0.9500 . ?
C70 H70 0.9500 . ?
C72 C73 1.392(5) . ?
C72 H72 0.9500 . ?
C73 H73 0.9500 . ?
C69A C70A 1.398(10) . ?
C69A H69A 0.9500 . ?
C70A H70A 0.9500 . ?
C72A C73A 1.388(10) . ?
C72A H72A 0.9500 . ?
C73A H73A 0.9500 . ?
C74 O75 1.225(3) . ?
C74 N76 1.340(3) . ?
N76 C77 1.464(3) . ?
N76 H76 0.8800 . ?
C77 C78 1.531(4) . ?
C77 C82 1.531(3) . ?
C77 H77 1.0000 . ?
C78 O81 1.239(3) . ?
C78 O79 1.268(3) . ?
O79 C80 1.337(6) . ?
C80 H80A 0.9800 . ?
C80 H80B 0.9800 . ?
C80 H80C 0.9800 . ?
C80A O81 1.390(9) . ?
C80A H80D 0.9800 . ?
C80A H80E 0.9800 . ?
C80A H80F 0.9800 . ?
C82 C83 1.522(6) . ?
C82 C84 1.526(5) . ?
C82 H82 1.0000 . ?
C83 H83A 0.9800 . ?
C83 H83B 0.9800 . ?
C83 H83C 0.9800 . ?
C84 H84A 0.9800 . ?
C84 H84B 0.9800 . ?
C84 H84C 0.9800 . ?
